data_7133342
loop_
_publ_author_name
'Xu, Cheng'
'Zhao, Sixuan'
'Zhang, Heng'
'Peng, Qian'
'Chen, Yaofeng'

_publ_section_title
;
 Yb/Si frustrated Lewis pairs with a labile naphthalenyl bridge.
;
_journal_issue 64
_journal_name_full 'Chemical communications (Cambridge, England)'
_journal_page_first 8411
_journal_page_last 8414
_journal_paper_doi 10.1039/d4cc03009e
_journal_volume 60
_journal_year 2024
_chemical_formula_moiety 'C46 H83 N5 Si4 Yb'
_chemical_formula_sum 'C46 H83 N5 Si4 Yb'
_chemical_formula_weight 991.57
_space_group_crystal_system monoclinic
_space_group_IT_number 14
_space_group_name_Hall '-P 2yn'
_space_group_name_H-M_alt 'P 1 21/n 1'
_atom_sites_solution_hydrogens geom
_atom_sites_solution_primary dual
_audit_creation_date 2021-09-26
_audit_creation_method
;
Olex2 1.5
(compiled 2021.08.20 svn.r13c46975 for OlexSys, GUI svn.r6396)
;
_audit_update_record
;
2023-12-26 deposited with the CCDC.	2024-07-15 downloaded from the CCDC.
;
_cell_angle_alpha 90
_cell_angle_beta 105.208(2)
_cell_angle_gamma 90
_cell_formula_units_Z 4
_cell_length_a 13.2397(4)
_cell_length_b 22.4875(8)
_cell_length_c 18.0354(5)
_cell_measurement_reflns_used 9854
_cell_measurement_temperature 181.99
_cell_measurement_theta_max 54.952
_cell_measurement_theta_min 2.794
_cell_volume 5181.6(3)
_computing_cell_refinement 'SAINT v8.37A (Bruker, 2015)'
_computing_data_reduction 'SAINT v8.37A (Bruker, 2015)'
_computing_molecular_graphics 'Olex2 1.5 (Dolomanov et al., 2009)'
_computing_publication_material 'Olex2 1.5 (Dolomanov et al., 2009)'
_computing_structure_refinement 'SHELXL 2018/3 (Sheldrick, 2015)'
_computing_structure_solution 'SHELXT 2014/5 (Sheldrick, 2014)'
_diffrn_ambient_temperature 181.99
_diffrn_measured_fraction_theta_full 0.991
_diffrn_measured_fraction_theta_max 0.986
_diffrn_measurement_device_type 'Bruker D8 Venture'
_diffrn_measurement_method '\f and \w scans'
_diffrn_radiation_type GaK\a
_diffrn_radiation_wavelength 1.34139
_diffrn_reflns_av_R_equivalents 0.1081
_diffrn_reflns_av_unetI/netI 0.0924
_diffrn_reflns_Laue_measured_fraction_full 0.991
_diffrn_reflns_Laue_measured_fraction_max 0.986
_diffrn_reflns_limit_h_max 16
_diffrn_reflns_limit_h_min -14
_diffrn_reflns_limit_k_max 27
_diffrn_reflns_limit_k_min -27
_diffrn_reflns_limit_l_max 22
_diffrn_reflns_limit_l_min -21
_diffrn_reflns_number 45017
_diffrn_reflns_point_group_measured_fraction_full 0.991
_diffrn_reflns_point_group_measured_fraction_max 0.986
_diffrn_reflns_theta_full 53.594
_diffrn_reflns_theta_max 55.022
_diffrn_reflns_theta_min 2.793
_diffrn_source_current 2.86
_diffrn_source_power 0.1995708
_diffrn_source_voltage 69.78
_diffrn_standards_number 0
_exptl_absorpt_coefficient_mu 6.673
_exptl_absorpt_correction_T_max 0.7508
_exptl_absorpt_correction_T_min 0.3848
_exptl_absorpt_correction_type multi-scan
_exptl_absorpt_process_details
'SADABS-2016/2 (Bruker,2016/2) was used for absorption correction. wR2(int) was 0.1753 before and 0.0976 after correction. The Ratio of minimum to maximum transmission is 0.5125. The \l/2 correction factor is Not present.'
_exptl_crystal_colour red
_exptl_crystal_colour_primary red
_exptl_crystal_density_diffrn 1.271
_exptl_crystal_description block
_exptl_crystal_F_000 2080
_exptl_crystal_size_max 0.05
_exptl_crystal_size_mid 0.02
_exptl_crystal_size_min 0.01
_refine_diff_density_max 0.979
_refine_diff_density_min -2.591
_refine_diff_density_rms 0.128
_refine_ls_extinction_method none
_refine_ls_goodness_of_fit_ref 1.048
_refine_ls_hydrogen_treatment constr
_refine_ls_matrix_type full
_refine_ls_number_parameters 527
_refine_ls_number_reflns 9759
_refine_ls_number_restraints 0
_refine_ls_restrained_S_all 1.048
_refine_ls_R_factor_all 0.1025
_refine_ls_R_factor_gt 0.0674
_refine_ls_shift/su_max 0.014
_refine_ls_shift/su_mean 0.000
_refine_ls_structure_factor_coef Fsqd
_refine_ls_weighting_details 'w=1/[\s^2^(Fo^2^)+(0.0882P)^2^+1.7999P] where P=(Fo^2^+2Fc^2^)/3'
_refine_ls_weighting_scheme calc
_refine_ls_wR_factor_gt 0.1511
_refine_ls_wR_factor_ref 0.1713
_reflns_Friedel_coverage 0.000
_reflns_number_gt 6756
_reflns_number_total 9759
_reflns_threshold_expression 'I > 2\s(I)'
_cod_data_source_file d4cc03009e2.cif
_cod_data_source_block mj21153_0m
_cod_depositor_comments 'Adding full bibliography for 7133340--7133344.cif.'
_cod_database_code 7133342
_shelx_shelxl_version_number 2018/3
_shelx_space_group_comment
;
The symmetry employed for this shelxl refinement is uniquely defined
by the following loop, which should always be used as a source of
symmetry information in preference to the above space-group names.
They are only intended as comments.
;
_shelx_estimated_absorpt_t_max 0.936
_shelx_estimated_absorpt_t_min 0.731
_olex2_refinement_description
;
1. Fixed Uiso
 At 1.2 times of:
  All C(H) groups, All C(H,H) groups
 At 1.5 times of:
  All C(H,H,H) groups
2.a Ternary CH refined with riding coordinates:
 C22(H22), C25(H25)
2.b Secondary CH2 refined with riding coordinates:
 C6(H6A,H6B), C7(H7A,H7B), C8(H8A,H8B), C9(H9A,H9B)
2.c Aromatic/amide H refined with riding coordinates:
 C3(H3), C18(H18), C19(H19), C20(H20), C41(H41), C42(H42), C43(H43)
2.d Idealised Me refined as rotating group:
 C1(H1A,H1B,H1C), C10(H10A,H10B,H10C), C11(H11A,H11B,H11C), C12(H12A,H12B,
 H12C), C13(H13A,H13B,H13C), C14(H14A,H14B,H14C), C15(H15A,H15B,H15C), C23(H23A,
 H23B,H23C), C24(H24A,H24B,H24C), C26(H26A,H26B,H26C), C27(H27A,H27B,H27C),
 C30(H30A,H30B,H30C), C31(H31A,H31B,H31C), C32(H32A,H32B,H32C), C33(H33A,H33B,
 H33C), C34(H34A,H34B,H34C), C35(H35A,H35B,H35C), C36(H36A,H36B,H36C), C37(H37A,
 H37B,H37C), C38(H38A,H38B,H38C), C45(H45A,H45B,H45C), C46(H46A,H46B,H46C)
;
_olex2_submission_special_instructions 'No special instructions were received'

loop_
_space_group_symop_operation_xyz
'x, y, z'
'-x+1/2, y+1/2, -z+1/2'
'-x, -y, -z'
'x-1/2, -y-1/2, z-1/2'

loop_
_atom_site_label
_atom_site_type_symbol
_atom_site_fract_x
_atom_site_fract_y
_atom_site_fract_z
_atom_site_U_iso_or_equiv
_atom_site_adp_type
_atom_site_occupancy
_atom_site_site_symmetry_order
_atom_site_calc_flag
_atom_site_refinement_flags_posn
_atom_site_refinement_flags_adp
_atom_site_refinement_flags_occupancy
_atom_site_disorder_assembly
_atom_site_disorder_group
Yb1 Yb 0.42267(2) 0.35956(2) 0.72030(2) 0.03200(14) Uani 1 1 d . . . . .
Si1 Si 0.68458(13) 0.40880(8) 0.80993(9) 0.0357(4) Uani 1 1 d . . . . .
Si2 Si 0.87832(14) 0.47966(10) 0.81759(12) 0.0500(5) Uani 1 1 d . . . . .
Si3 Si 0.70439(15) 0.53454(8) 0.88570(10) 0.0415(5) Uani 1 1 d . . . . .
Si4 Si 0.67064(13) 0.52803(8) 0.70817(9) 0.0365(4) Uani 1 1 d . . . . .
N1 N 0.2820(4) 0.3271(2) 0.6151(3) 0.0334(12) Uani 1 1 d . . . . .
N2 N 0.2927(4) 0.4337(3) 0.7154(3) 0.0400(13) Uani 1 1 d . . . . .
N3 N 0.3808(5) 0.3701(3) 0.8543(3) 0.0473(15) Uani 1 1 d . . . . .
N4 N 0.4636(4) 0.2601(3) 0.8017(3) 0.0428(14) Uani 1 1 d . . . . .
N5 N 0.5704(4) 0.3587(2) 0.6585(3) 0.0295(11) Uani 1 1 d . . . . .
C1 C 0.1880(6) 0.3548(3) 0.4813(4) 0.052(2) Uani 1 1 d . . . . .
H1A H 0.238198 0.354213 0.449895 0.078 Uiso 1 1 calc R U . . .
H1B H 0.134082 0.384782 0.461167 0.078 Uiso 1 1 calc R U . . .
H1C H 0.155215 0.315609 0.479754 0.078 Uiso 1 1 calc R U . . .
C2 C 0.2456(5) 0.3703(3) 0.5650(4) 0.0373(16) Uani 1 1 d . . . . .
C3 C 0.2527(5) 0.4311(3) 0.5799(4) 0.0373(15) Uani 1 1 d . . . . .
H3 H 0.255897 0.455471 0.537561 0.045 Uiso 1 1 calc R U . . .
C4 C 0.2559(5) 0.4619(3) 0.6491(4) 0.0404(16) Uani 1 1 d . . . . .
C5 C 0.2044(5) 0.5247(3) 0.6391(4) 0.0484(18) Uani 1 1 d . . . . .
C6 C 0.2668(6) 0.4520(4) 0.7871(4) 0.053(2) Uani 1 1 d . . . . .
H6A H 0.194762 0.468168 0.775193 0.064 Uiso 1 1 calc R U . . .
H6B H 0.315841 0.483270 0.813445 0.064 Uiso 1 1 calc R U . . .
C7 C 0.2757(5) 0.3978(4) 0.8378(4) 0.056(2) Uani 1 1 d . . . . .
H7A H 0.260796 0.409421 0.886856 0.067 Uiso 1 1 calc R U . . .
H7B H 0.222378 0.368300 0.812345 0.067 Uiso 1 1 calc R U . . .
C8 C 0.3793(7) 0.3113(4) 0.8895(5) 0.067(2) Uani 1 1 d . . . . .
H8A H 0.312536 0.291147 0.864545 0.080 Uiso 1 1 calc R U . . .
H8B H 0.382453 0.316400 0.944576 0.080 Uiso 1 1 calc R U . . .
C9 C 0.4675(7) 0.2735(4) 0.8823(4) 0.071(3) Uani 1 1 d . . . . .
H9A H 0.534148 0.294024 0.906490 0.085 Uiso 1 1 calc R U . . .
H9B H 0.466138 0.235817 0.910285 0.085 Uiso 1 1 calc R U . . .
C10 C 0.3891(6) 0.2122(4) 0.7708(5) 0.071(3) Uani 1 1 d . . . . .
H10A H 0.318785 0.224214 0.773132 0.107 Uiso 1 1 calc R U . . .
H10B H 0.409821 0.176105 0.801462 0.107 Uiso 1 1 calc R U . . .
H10C H 0.388856 0.204376 0.717359 0.107 Uiso 1 1 calc R U . . .
C11 C 0.5665(5) 0.2388(4) 0.7982(5) 0.065(2) Uani 1 1 d . . . . .
H11A H 0.566417 0.232252 0.744431 0.097 Uiso 1 1 calc R U . . .
H11B H 0.582303 0.201308 0.826599 0.097 Uiso 1 1 calc R U . . .
H11C H 0.619701 0.268460 0.821104 0.097 Uiso 1 1 calc R U . . .
C12 C 0.4578(6) 0.4087(4) 0.9065(4) 0.062(2) Uani 1 1 d . . . . .
H12A H 0.526477 0.389315 0.919624 0.093 Uiso 1 1 calc R U . . .
H12B H 0.435616 0.415838 0.953479 0.093 Uiso 1 1 calc R U . . .
H12C H 0.462486 0.446750 0.881028 0.093 Uiso 1 1 calc R U . . .
C13 C 0.2542(6) 0.5674(3) 0.7060(5) 0.067(2) Uani 1 1 d . . . . .
H13A H 0.221663 0.561188 0.748283 0.100 Uiso 1 1 calc R U . . .
H13B H 0.242997 0.608652 0.688026 0.100 Uiso 1 1 calc R U . . .
H13C H 0.329470 0.559529 0.723909 0.100 Uiso 1 1 calc R U . . .
C14 C 0.0859(6) 0.5171(4) 0.6342(5) 0.066(2) Uani 1 1 d . . . . .
H14A H 0.053860 0.490450 0.591483 0.099 Uiso 1 1 calc R U . . .
H14B H 0.051277 0.555924 0.625711 0.099 Uiso 1 1 calc R U . . .
H14C H 0.077997 0.500010 0.682382 0.099 Uiso 1 1 calc R U . . .
C15 C 0.2122(7) 0.5546(4) 0.5647(5) 0.073(3) Uani 1 1 d . . . . .
H15A H 0.284984 0.553446 0.561562 0.110 Uiso 1 1 calc R U . . .
H15B H 0.189170 0.596043 0.564226 0.110 Uiso 1 1 calc R U . . .
H15C H 0.167568 0.533490 0.520619 0.110 Uiso 1 1 calc R U . . .
C16 C 0.2426(5) 0.2679(3) 0.5980(3) 0.0339(15) Uani 1 1 d . . . . .
C17 C 0.1579(5) 0.2499(3) 0.6274(4) 0.0421(17) Uani 1 1 d . . . . .
C18 C 0.1232(5) 0.1921(4) 0.6161(4) 0.056(2) Uani 1 1 d . . . . .
H18 H 0.065659 0.179917 0.634710 0.067 Uiso 1 1 calc R U . . .
C19 C 0.1698(6) 0.1514(3) 0.5785(5) 0.053(2) Uani 1 1 d . . . . .
H19 H 0.145555 0.111434 0.572340 0.063 Uiso 1 1 calc R U . . .
C20 C 0.2514(5) 0.1690(3) 0.5500(4) 0.0498(18) Uani 1 1 d . . . . .
H20 H 0.282248 0.140829 0.523249 0.060 Uiso 1 1 calc R U . . .
C21 C 0.2909(5) 0.2270(3) 0.5589(4) 0.0377(15) Uani 1 1 d . . . . .
C22 C 0.3825(5) 0.2424(3) 0.5277(4) 0.0406(16) Uani 1 1 d . . . . .
H22 H 0.403444 0.284389 0.542555 0.049 Uiso 1 1 calc R U . . .
C23 C 0.4771(5) 0.2022(3) 0.5617(4) 0.0520(19) Uani 1 1 d . . . . .
H23A H 0.498702 0.207021 0.617677 0.078 Uiso 1 1 calc R U . . .
H23B H 0.535098 0.213173 0.540128 0.078 Uiso 1 1 calc R U . . .
H23C H 0.457715 0.160596 0.549123 0.078 Uiso 1 1 calc R U . . .
C24 C 0.3558(6) 0.2381(4) 0.4394(4) 0.0525(19) Uani 1 1 d . . . . .
H24A H 0.329418 0.198139 0.423173 0.079 Uiso 1 1 calc R U . . .
H24B H 0.418874 0.245741 0.422093 0.079 Uiso 1 1 calc R U . . .
H24C H 0.302119 0.267587 0.416671 0.079 Uiso 1 1 calc R U . . .
C25 C 0.1035(5) 0.2941(4) 0.6679(4) 0.054(2) Uani 1 1 d . . . . .
H25 H 0.156073 0.325424 0.690821 0.065 Uiso 1 1 calc R U . . .
C26 C 0.0132(7) 0.3254(4) 0.6109(6) 0.081(3) Uani 1 1 d . . . . .
H26A H 0.039432 0.344912 0.571093 0.121 Uiso 1 1 calc R U . . .
H26B H -0.017624 0.355225 0.638045 0.121 Uiso 1 1 calc R U . . .
H26C H -0.040263 0.296075 0.587026 0.121 Uiso 1 1 calc R U . . .
C27 C 0.0679(6) 0.2660(4) 0.7341(5) 0.070(3) Uani 1 1 d . . . . .
H27A H 0.009607 0.238721 0.713351 0.105 Uiso 1 1 calc R U . . .
H27B H 0.045004 0.297296 0.763879 0.105 Uiso 1 1 calc R U . . .
H27C H 0.126251 0.244000 0.767478 0.105 Uiso 1 1 calc R U . . .
C28 C 0.6219(4) 0.3867(3) 0.7165(3) 0.0297(13) Uani 1 1 d . . . . .
C29 C 0.7324(5) 0.4912(3) 0.8039(3) 0.0330(14) Uani 1 1 d . . . . .
C30 C 0.9494(6) 0.5496(4) 0.8016(6) 0.077(3) Uani 1 1 d . . . . .
H30A H 0.928236 0.560291 0.747035 0.115 Uiso 1 1 calc R U . . .
H30B H 1.025076 0.542672 0.817500 0.115 Uiso 1 1 calc R U . . .
H30C H 0.931600 0.582186 0.832078 0.115 Uiso 1 1 calc R U . . .
C31 C 0.9417(7) 0.4522(4) 0.9167(5) 0.086(3) Uani 1 1 d . . . . .
H31A H 0.932260 0.481682 0.954418 0.128 Uiso 1 1 calc R U . . .
H31B H 1.016649 0.446127 0.922352 0.128 Uiso 1 1 calc R U . . .
H31C H 0.909517 0.414537 0.925443 0.128 Uiso 1 1 calc R U . . .
C32 C 0.9125(5) 0.4215(4) 0.7541(5) 0.062(2) Uani 1 1 d . . . . .
H32A H 0.884306 0.383067 0.764602 0.092 Uiso 1 1 calc R U . . .
H32B H 0.988764 0.418750 0.764259 0.092 Uiso 1 1 calc R U . . .
H32C H 0.882288 0.432327 0.700189 0.092 Uiso 1 1 calc R U . . .
C33 C 0.7148(7) 0.4878(3) 0.9739(4) 0.058(2) Uani 1 1 d . . . . .
H33A H 0.668178 0.453401 0.960640 0.087 Uiso 1 1 calc R U . . .
H33B H 0.694445 0.511649 1.013160 0.087 Uiso 1 1 calc R U . . .
H33C H 0.787102 0.474166 0.993841 0.087 Uiso 1 1 calc R U . . .
C34 C 0.7925(6) 0.5995(3) 0.9192(4) 0.061(2) Uani 1 1 d . . . . .
H34A H 0.864841 0.585498 0.938385 0.092 Uiso 1 1 calc R U . . .
H34B H 0.771141 0.619954 0.960615 0.092 Uiso 1 1 calc R U . . .
H34C H 0.787914 0.626970 0.876348 0.092 Uiso 1 1 calc R U . . .
C35 C 0.5672(6) 0.5658(4) 0.8614(4) 0.057(2) Uani 1 1 d . . . . .
H35A H 0.516567 0.533224 0.847793 0.085 Uiso 1 1 calc R U . . .
H35B H 0.557735 0.593203 0.817901 0.085 Uiso 1 1 calc R U . . .
H35C H 0.556235 0.587173 0.906020 0.085 Uiso 1 1 calc R U . . .
C36 C 0.6970(6) 0.6107(3) 0.7105(4) 0.0503(18) Uani 1 1 d . . . . .
H36A H 0.663779 0.629771 0.746908 0.075 Uiso 1 1 calc R U . . .
H36B H 0.668135 0.627424 0.659116 0.075 Uiso 1 1 calc R U . . .
H36C H 0.772637 0.617694 0.726635 0.075 Uiso 1 1 calc R U . . .
C37 C 0.5241(5) 0.5190(3) 0.6785(4) 0.0457(18) Uani 1 1 d . . . . .
H37A H 0.504618 0.490184 0.636335 0.069 Uiso 1 1 calc R U . . .
H37B H 0.491213 0.557398 0.661322 0.069 Uiso 1 1 calc R U . . .
H37C H 0.500105 0.504663 0.722284 0.069 Uiso 1 1 calc R U . . .
C38 C 0.7217(5) 0.4991(3) 0.6270(4) 0.0481(18) Uani 1 1 d . . . . .
H38A H 0.796454 0.508280 0.637122 0.072 Uiso 1 1 calc R U . . .
H38B H 0.683599 0.517926 0.578816 0.072 Uiso 1 1 calc R U . . .
H38C H 0.711732 0.455887 0.622870 0.072 Uiso 1 1 calc R U . . .
C39 C 0.6195(4) 0.3348(3) 0.6005(3) 0.0331(14) Uani 1 1 d . . . . .
C40 C 0.5739(5) 0.3527(3) 0.5253(4) 0.0384(16) Uani 1 1 d . . . . .
C41 C 0.6112(6) 0.3280(3) 0.4660(4) 0.0523(19) Uani 1 1 d . . . . .
H41 H 0.580569 0.339392 0.414290 0.063 Uiso 1 1 calc R U . . .
C42 C 0.6907(6) 0.2878(4) 0.4822(5) 0.060(2) Uani 1 1 d . . . . .
H42 H 0.715358 0.271261 0.441699 0.072 Uiso 1 1 calc R U . . .
C43 C 0.7353(5) 0.2712(3) 0.5567(5) 0.056(2) Uani 1 1 d . . . . .
H43 H 0.791105 0.243221 0.566911 0.067 Uiso 1 1 calc R U . . .
C44 C 0.7016(5) 0.2938(3) 0.6175(4) 0.0385(16) Uani 1 1 d . . . . .
C45 C 0.7520(5) 0.2715(3) 0.6972(5) 0.057(2) Uani 1 1 d . . . . .
H45A H 0.748708 0.302515 0.734677 0.085 Uiso 1 1 calc R U . . .
H45B H 0.825353 0.261507 0.701361 0.085 Uiso 1 1 calc R U . . .
H45C H 0.714957 0.236026 0.707459 0.085 Uiso 1 1 calc R U . . .
C46 C 0.4876(5) 0.3984(3) 0.5064(4) 0.0464(18) Uani 1 1 d . . . . .
H46A H 0.435214 0.388983 0.534300 0.070 Uiso 1 1 calc R U . . .
H46B H 0.454462 0.398047 0.451058 0.070 Uiso 1 1 calc R U . . .
H46C H 0.516929 0.437924 0.521767 0.070 Uiso 1 1 calc R U . . .

loop_
_atom_site_aniso_label
_atom_site_aniso_U_11
_atom_site_aniso_U_22
_atom_site_aniso_U_33
_atom_site_aniso_U_23
_atom_site_aniso_U_13
_atom_site_aniso_U_12
Yb1 0.02472(19) 0.0422(2) 0.02941(19) -0.00185(15) 0.00776(13) -0.00231(14)
Si1 0.0336(9) 0.0393(11) 0.0310(9) 0.0000(8) 0.0031(7) -0.0009(8)
Si2 0.0300(10) 0.0519(13) 0.0637(13) -0.0124(10) 0.0046(9) -0.0037(9)
Si3 0.0523(12) 0.0392(11) 0.0320(9) -0.0031(8) 0.0090(8) 0.0030(9)
Si4 0.0376(10) 0.0407(11) 0.0311(9) 0.0004(8) 0.0087(7) -0.0011(8)
N1 0.026(3) 0.043(3) 0.033(3) -0.008(2) 0.010(2) -0.001(2)
N2 0.033(3) 0.055(4) 0.035(3) -0.003(3) 0.013(2) -0.004(3)
N3 0.048(4) 0.060(4) 0.038(3) 0.001(3) 0.017(3) -0.005(3)
N4 0.043(3) 0.052(4) 0.032(3) 0.009(3) 0.007(2) -0.006(3)
N5 0.024(3) 0.034(3) 0.031(3) -0.002(2) 0.009(2) 0.005(2)
C1 0.050(5) 0.056(5) 0.041(4) -0.002(3) -0.002(3) 0.005(4)
C2 0.025(3) 0.049(5) 0.041(4) -0.004(3) 0.014(3) -0.001(3)
C3 0.038(4) 0.027(4) 0.047(4) 0.005(3) 0.012(3) 0.001(3)
C4 0.028(3) 0.042(4) 0.056(4) -0.004(3) 0.019(3) -0.006(3)
C5 0.036(4) 0.036(4) 0.075(5) -0.008(4) 0.020(4) 0.007(3)
C6 0.050(4) 0.070(6) 0.042(4) -0.018(4) 0.016(3) 0.011(4)
C7 0.041(4) 0.083(6) 0.052(4) -0.010(4) 0.029(3) -0.004(4)
C8 0.071(6) 0.074(6) 0.067(5) 0.007(5) 0.037(4) 0.001(5)
C9 0.089(7) 0.078(6) 0.044(5) 0.024(4) 0.017(4) 0.000(5)
C10 0.052(5) 0.070(6) 0.083(6) 0.020(5) 0.002(4) -0.019(4)
C11 0.036(4) 0.087(7) 0.064(5) 0.011(5) 0.000(4) -0.001(4)
C12 0.056(5) 0.085(6) 0.044(4) -0.013(4) 0.010(4) -0.008(4)
C13 0.052(5) 0.045(5) 0.101(7) -0.016(5) 0.016(4) 0.005(4)
C14 0.039(4) 0.060(6) 0.099(7) 0.002(5) 0.019(4) 0.020(4)
C15 0.083(7) 0.045(5) 0.100(7) 0.014(5) 0.038(5) 0.020(5)
C16 0.027(3) 0.037(4) 0.036(3) -0.005(3) 0.004(3) -0.006(3)
C17 0.025(3) 0.053(5) 0.052(4) -0.013(3) 0.016(3) -0.008(3)
C18 0.034(4) 0.066(6) 0.072(5) -0.015(4) 0.023(4) -0.022(4)
C19 0.048(5) 0.044(5) 0.067(5) -0.016(4) 0.016(4) -0.015(4)
C20 0.045(4) 0.043(4) 0.068(5) -0.012(4) 0.026(4) -0.004(3)
C21 0.027(3) 0.036(4) 0.049(4) -0.005(3) 0.009(3) -0.002(3)
C22 0.033(4) 0.043(4) 0.050(4) -0.009(3) 0.017(3) -0.008(3)
C23 0.032(4) 0.060(5) 0.063(5) -0.008(4) 0.010(3) 0.001(3)
C24 0.046(4) 0.061(5) 0.052(4) -0.004(4) 0.015(3) -0.007(4)
C25 0.039(4) 0.065(5) 0.065(5) -0.020(4) 0.025(4) -0.014(4)
C26 0.057(6) 0.087(7) 0.107(8) -0.010(6) 0.037(5) 0.007(5)
C27 0.048(5) 0.093(7) 0.080(6) -0.026(5) 0.039(4) -0.018(5)
C28 0.027(3) 0.030(3) 0.034(3) 0.006(3) 0.009(3) -0.001(3)
C29 0.030(3) 0.033(4) 0.033(3) -0.006(3) 0.002(3) -0.002(3)
C30 0.040(5) 0.070(6) 0.123(8) -0.026(6) 0.027(5) -0.014(4)
C31 0.060(6) 0.086(7) 0.084(6) -0.017(5) -0.030(5) 0.010(5)
C32 0.026(4) 0.061(5) 0.099(6) -0.021(5) 0.019(4) 0.002(4)
C33 0.086(6) 0.056(5) 0.027(3) -0.007(3) 0.008(4) 0.006(4)
C34 0.081(6) 0.050(5) 0.050(4) -0.012(4) 0.010(4) -0.004(4)
C35 0.059(5) 0.074(6) 0.049(4) 0.006(4) 0.035(4) 0.025(4)
C36 0.063(5) 0.041(4) 0.042(4) 0.000(3) 0.004(3) 0.000(4)
C37 0.040(4) 0.058(5) 0.035(4) 0.000(3) 0.003(3) 0.008(3)
C38 0.050(4) 0.063(5) 0.038(4) -0.003(3) 0.023(3) -0.008(4)
C39 0.025(3) 0.036(4) 0.039(3) -0.004(3) 0.010(3) -0.009(3)
C40 0.036(4) 0.042(4) 0.039(4) -0.004(3) 0.014(3) -0.012(3)
C41 0.069(5) 0.051(5) 0.046(4) -0.010(4) 0.032(4) -0.011(4)
C42 0.065(5) 0.066(6) 0.067(5) -0.015(4) 0.050(4) -0.001(5)
C43 0.033(4) 0.047(5) 0.094(6) -0.012(4) 0.028(4) -0.003(3)
C44 0.029(3) 0.031(4) 0.059(4) -0.012(3) 0.018(3) -0.008(3)
C45 0.037(4) 0.048(5) 0.077(5) -0.001(4) 0.003(4) 0.006(3)
C46 0.057(5) 0.046(5) 0.033(4) 0.005(3) 0.007(3) 0.002(4)

loop_
_atom_type_symbol
_atom_type_description
_atom_type_scat_dispersion_real
_atom_type_scat_dispersion_imag
_atom_type_scat_source
C C 0.0148 0.0070 'International Tables Vol C Tables 4.2.6.8 and 6.1.1.4'
H H 0.0000 0.0000 'International Tables Vol C Tables 4.2.6.8 and 6.1.1.4'
N N 0.0253 0.0136 'International Tables Vol C Tables 4.2.6.8 and 6.1.1.4'
Si Si 0.2148 0.2488 'International Tables Vol C Tables 4.2.6.8 and 6.1.1.4'
Yb Yb -9.3530 9.8114 'International Tables Vol C Tables 4.2.6.8 and 6.1.1.4'

loop_
_geom_angle_atom_site_label_1
_geom_angle_atom_site_label_2
_geom_angle_atom_site_label_3
_geom_angle
_geom_angle_site_symmetry_1
_geom_angle_site_symmetry_3
_geom_angle_publ_flag
N1 Yb1 Si1 155.11(12) . . ?
N1 Yb1 N3 116.60(17) . . ?
N1 Yb1 N4 100.67(17) . . ?
N1 Yb1 N5 100.44(16) . . ?
N1 Yb1 C2 22.86(17) . . ?
N1 Yb1 C28 127.16(17) . . ?
N2 Yb1 Si1 113.81(13) . . ?
N2 Yb1 N1 77.26(17) . . ?
N2 Yb1 N3 69.31(18) . . ?
N2 Yb1 N4 130.68(18) . . ?
N2 Yb1 N5 129.28(17) . . ?
N2 Yb1 C2 63.38(17) . . ?
N2 Yb1 C28 122.50(18) . . ?
N3 Yb1 Si1 88.29(13) . . ?
N3 Yb1 N4 68.18(18) . . ?
N3 Yb1 C2 121.52(17) . . ?
N3 Yb1 C28 116.25(18) . . ?
N4 Yb1 Si1 88.74(12) . . ?
N4 Yb1 C2 123.52(17) . . ?
N4 Yb1 C28 98.29(17) . . ?
N5 Yb1 Si1 54.98(11) . . ?
N5 Yb1 N3 142.34(17) . . ?
N5 Yb1 N4 99.83(16) . . ?
N5 Yb1 C2 95.21(15) . . ?
N5 Yb1 C28 27.42(16) . . ?
C2 Yb1 Si1 141.26(12) . . ?
C28 Yb1 Si1 27.97(13) . . ?
C28 Yb1 C2 117.31(16) . . ?
C28 Si1 Yb1 47.11(19) . . ?
C28 Si1 C29 107.0(3) . . ?
C29 Si1 Yb1 123.43(18) . . ?
C30 Si2 C29 113.3(3) . . ?
C31 Si2 C29 110.8(4) . . ?
C31 Si2 C30 107.6(4) . . ?
C32 Si2 C29 114.6(3) . . ?
C32 Si2 C30 106.2(4) . . ?
C32 Si2 C31 103.6(4) . . ?
C29 Si3 C35 112.7(3) . . ?
C33 Si3 C29 112.8(3) . . ?
C33 Si3 C35 104.8(4) . . ?
C34 Si3 C29 115.0(3) . . ?
C34 Si3 C33 105.2(3) . . ?
C34 Si3 C35 105.4(4) . . ?
C36 Si4 C29 112.1(3) . . ?
C37 Si4 C29 112.2(3) . . ?
C37 Si4 C36 106.4(3) . . ?
C38 Si4 C29 113.6(3) . . ?
C38 Si4 C36 104.8(3) . . ?
C38 Si4 C37 107.2(3) . . ?
C2 N1 Yb1 112.6(4) . . ?
C2 N1 C16 119.1(5) . . ?
C16 N1 Yb1 128.0(4) . . ?
C4 N2 Yb1 117.4(4) . . ?
C4 N2 C6 122.5(6) . . ?
C6 N2 Yb1 119.6(4) . . ?
C7 N3 Yb1 105.4(4) . . ?
C8 N3 Yb1 110.3(5) . . ?
C8 N3 C7 110.3(6) . . ?
C8 N3 C12 109.9(6) . . ?
C12 N3 Yb1 111.2(4) . . ?
C12 N3 C7 109.6(6) . . ?
C9 N4 Yb1 108.8(5) . . ?
C10 N4 Yb1 112.9(4) . . ?
C10 N4 C9 111.8(6) . . ?
C11 N4 Yb1 108.1(4) . . ?
C11 N4 C9 108.6(6) . . ?
C11 N4 C10 106.5(6) . . ?
C28 N5 Yb1 86.7(4) . . ?
C28 N5 C39 122.0(5) . . ?
C39 N5 Yb1 150.0(4) . . ?
H1A C1 H1B 109.5 . . ?
H1A C1 H1C 109.5 . . ?
H1B C1 H1C 109.5 . . ?
C2 C1 H1A 109.5 . . ?
C2 C1 H1B 109.5 . . ?
C2 C1 H1C 109.5 . . ?
N1 C2 Yb1 44.5(3) . . ?
N1 C2 C1 120.0(6) . . ?
N1 C2 C3 126.3(6) . . ?
C1 C2 Yb1 156.0(5) . . ?
C3 C2 Yb1 84.7(4) . . ?
C3 C2 C1 113.7(6) . . ?
C2 C3 H3 115.3 . . ?
C2 C3 C4 129.4(6) . . ?
C4 C3 H3 115.3 . . ?
N2 C4 C3 118.5(6) . . ?
N2 C4 C5 125.7(6) . . ?
C3 C4 C5 115.5(6) . . ?
C13 C5 C4 112.8(6) . . ?
C13 C5 C14 109.2(6) . . ?
C14 C5 C4 108.1(6) . . ?
C15 C5 C4 111.8(6) . . ?
C15 C5 C13 107.3(7) . . ?
C15 C5 C14 107.4(7) . . ?
N2 C6 H6A 110.1 . . ?
N2 C6 H6B 110.1 . . ?
N2 C6 C7 107.8(6) . . ?
H6A C6 H6B 108.5 . . ?
C7 C6 H6A 110.1 . . ?
C7 C6 H6B 110.1 . . ?
N3 C7 C6 112.4(6) . . ?
N3 C7 H7A 109.1 . . ?
N3 C7 H7B 109.1 . . ?
C6 C7 H7A 109.1 . . ?
C6 C7 H7B 109.1 . . ?
H7A C7 H7B 107.9 . . ?
N3 C8 H8A 109.2 . . ?
N3 C8 H8B 109.2 . . ?
N3 C8 C9 112.3(7) . . ?
H8A C8 H8B 107.9 . . ?
C9 C8 H8A 109.2 . . ?
C9 C8 H8B 109.2 . . ?
N4 C9 C8 112.4(7) . . ?
N4 C9 H9A 109.1 . . ?
N4 C9 H9B 109.1 . . ?
C8 C9 H9A 109.1 . . ?
C8 C9 H9B 109.1 . . ?
H9A C9 H9B 107.9 . . ?
N4 C10 H10A 109.5 . . ?
N4 C10 H10B 109.5 . . ?
N4 C10 H10C 109.5 . . ?
H10A C10 H10B 109.5 . . ?
H10A C10 H10C 109.5 . . ?
H10B C10 H10C 109.5 . . ?
N4 C11 H11A 109.5 . . ?
N4 C11 H11B 109.5 . . ?
N4 C11 H11C 109.5 . . ?
H11A C11 H11B 109.5 . . ?
H11A C11 H11C 109.5 . . ?
H11B C11 H11C 109.5 . . ?
N3 C12 H12A 109.5 . . ?
N3 C12 H12B 109.5 . . ?
N3 C12 H12C 109.5 . . ?
H12A C12 H12B 109.5 . . ?
H12A C12 H12C 109.5 . . ?
H12B C12 H12C 109.5 . . ?
C5 C13 H13A 109.5 . . ?
C5 C13 H13B 109.5 . . ?
C5 C13 H13C 109.5 . . ?
H13A C13 H13B 109.5 . . ?
H13A C13 H13C 109.5 . . ?
H13B C13 H13C 109.5 . . ?
C5 C14 H14A 109.5 . . ?
C5 C14 H14B 109.5 . . ?
C5 C14 H14C 109.5 . . ?
H14A C14 H14B 109.5 . . ?
H14A C14 H14C 109.5 . . ?
H14B C14 H14C 109.5 . . ?
C5 C15 H15A 109.5 . . ?
C5 C15 H15B 109.5 . . ?
C5 C15 H15C 109.5 . . ?
H15A C15 H15B 109.5 . . ?
H15A C15 H15C 109.5 . . ?
H15B C15 H15C 109.5 . . ?
C17 C16 N1 117.5(6) . . ?
C21 C16 N1 121.8(5) . . ?
C21 C16 C17 120.5(6) . . ?
C16 C17 C25 120.8(6) . . ?
C18 C17 C16 118.7(6) . . ?
C18 C17 C25 120.4(6) . . ?
C17 C18 H18 119.1 . . ?
C17 C18 C19 121.7(7) . . ?
C19 C18 H18 119.1 . . ?
C18 C19 H19 120.3 . . ?
C20 C19 C18 119.4(7) . . ?
C20 C19 H19 120.3 . . ?
C19 C20 H20 118.9 . . ?
C19 C20 C21 122.2(7) . . ?
C21 C20 H20 118.9 . . ?
C16 C21 C22 123.6(6) . . ?
C20 C21 C16 117.5(6) . . ?
C20 C21 C22 119.0(6) . . ?
C21 C22 H22 108.0 . . ?
C21 C22 C23 111.5(6) . . ?
C21 C22 C24 112.5(5) . . ?
C23 C22 H22 108.0 . . ?
C23 C22 C24 108.5(6) . . ?
C24 C22 H22 108.0 . . ?
C22 C23 H23A 109.5 . . ?
C22 C23 H23B 109.5 . . ?
C22 C23 H23C 109.5 . . ?
H23A C23 H23B 109.5 . . ?
H23A C23 H23C 109.5 . . ?
H23B C23 H23C 109.5 . . ?
C22 C24 H24A 109.5 . . ?
C22 C24 H24B 109.5 . . ?
C22 C24 H24C 109.5 . . ?
H24A C24 H24B 109.5 . . ?
H24A C24 H24C 109.5 . . ?
H24B C24 H24C 109.5 . . ?
C17 C25 H25 107.0 . . ?
C17 C25 C26 111.3(6) . . ?
C17 C25 C27 112.7(7) . . ?
C26 C25 H25 107.0 . . ?
C26 C25 C27 111.6(6) . . ?
C27 C25 H25 107.0 . . ?
C25 C26 H26A 109.5 . . ?
C25 C26 H26B 109.5 . . ?
C25 C26 H26C 109.5 . . ?
H26A C26 H26B 109.5 . . ?
H26A C26 H26C 109.5 . . ?
H26B C26 H26C 109.5 . . ?
C25 C27 H27A 109.5 . . ?
C25 C27 H27B 109.5 . . ?
C25 C27 H27C 109.5 . . ?
H27A C27 H27B 109.5 . . ?
H27A C27 H27C 109.5 . . ?
H27B C27 H27C 109.5 . . ?
Si1 C28 Yb1 104.9(3) . . ?
N5 C28 Yb1 65.9(3) . . ?
N5 C28 Si1 164.4(5) . . ?
Si2 C29 Si1 101.2(3) . . ?
Si3 C29 Si1 108.1(3) . . ?
Si3 C29 Si2 111.8(3) . . ?
Si3 C29 Si4 111.1(3) . . ?
Si4 C29 Si1 113.1(3) . . ?
Si4 C29 Si2 111.0(3) . . ?
Si2 C30 H30A 109.5 . . ?
Si2 C30 H30B 109.5 . . ?
Si2 C30 H30C 109.5 . . ?
H30A C30 H30B 109.5 . . ?
H30A C30 H30C 109.5 . . ?
H30B C30 H30C 109.5 . . ?
Si2 C31 H31A 109.5 . . ?
Si2 C31 H31B 109.5 . . ?
Si2 C31 H31C 109.5 . . ?
H31A C31 H31B 109.5 . . ?
H31A C31 H31C 109.5 . . ?
H31B C31 H31C 109.5 . . ?
Si2 C32 H32A 109.5 . . ?
Si2 C32 H32B 109.5 . . ?
Si2 C32 H32C 109.5 . . ?
H32A C32 H32B 109.5 . . ?
H32A C32 H32C 109.5 . . ?
H32B C32 H32C 109.5 . . ?
Si3 C33 H33A 109.5 . . ?
Si3 C33 H33B 109.5 . . ?
Si3 C33 H33C 109.5 . . ?
H33A C33 H33B 109.5 . . ?
H33A C33 H33C 109.5 . . ?
H33B C33 H33C 109.5 . . ?
Si3 C34 H34A 109.5 . . ?
Si3 C34 H34B 109.5 . . ?
Si3 C34 H34C 109.5 . . ?
H34A C34 H34B 109.5 . . ?
H34A C34 H34C 109.5 . . ?
H34B C34 H34C 109.5 . . ?
Si3 C35 H35A 109.5 . . ?
Si3 C35 H35B 109.5 . . ?
Si3 C35 H35C 109.5 . . ?
H35A C35 H35B 109.5 . . ?
H35A C35 H35C 109.5 . . ?
H35B C35 H35C 109.5 . . ?
Si4 C36 H36A 109.5 . . ?
Si4 C36 H36B 109.5 . . ?
Si4 C36 H36C 109.5 . . ?
H36A C36 H36B 109.5 . . ?
H36A C36 H36C 109.5 . . ?
H36B C36 H36C 109.5 . . ?
Si4 C37 H37A 109.5 . . ?
Si4 C37 H37B 109.5 . . ?
Si4 C37 H37C 109.5 . . ?
H37A C37 H37B 109.5 . . ?
H37A C37 H37C 109.5 . . ?
H37B C37 H37C 109.5 . . ?
Si4 C38 H38A 109.5 . . ?
Si4 C38 H38B 109.5 . . ?
Si4 C38 H38C 109.5 . . ?
H38A C38 H38B 109.5 . . ?
H38A C38 H38C 109.5 . . ?
H38B C38 H38C 109.5 . . ?
C40 C39 N5 115.3(5) . . ?
C40 C39 C44 121.2(6) . . ?
C44 C39 N5 123.3(5) . . ?
C39 C40 C41 118.5(7) . . ?
C39 C40 C46 121.7(6) . . ?
C41 C40 C46 119.7(6) . . ?
C40 C41 H41 119.7 . . ?
C42 C41 C40 120.5(7) . . ?
C42 C41 H41 119.7 . . ?
C41 C42 H42 119.9 . . ?
C41 C42 C43 120.1(7) . . ?
C43 C42 H42 119.9 . . ?
C42 C43 H43 119.0 . . ?
C42 C43 C44 122.0(7) . . ?
C44 C43 H43 119.0 . . ?
C39 C44 C45 123.7(6) . . ?
C43 C44 C39 117.6(7) . . ?
C43 C44 C45 118.7(6) . . ?
C44 C45 H45A 109.5 . . ?
C44 C45 H45B 109.5 . . ?
C44 C45 H45C 109.5 . . ?
H45A C45 H45B 109.5 . . ?
H45A C45 H45C 109.5 . . ?
H45B C45 H45C 109.5 . . ?
C40 C46 H46A 109.5 . . ?
C40 C46 H46B 109.5 . . ?
C40 C46 H46C 109.5 . . ?
H46A C46 H46B 109.5 . . ?
H46A C46 H46C 109.5 . . ?
H46B C46 H46C 109.5 . . ?

loop_
_geom_bond_atom_site_label_1
_geom_bond_atom_site_label_2
_geom_bond_distance
_geom_bond_site_symmetry_2
_geom_bond_publ_flag
Yb1 Si1 3.5949(17) . ?
Yb1 N1 2.397(5) . ?
Yb1 N2 2.380(5) . ?
Yb1 N3 2.629(6) . ?
Yb1 N4 2.652(5) . ?
Yb1 N5 2.492(5) . ?
Yb1 C2 3.155(6) . ?
Yb1 C28 2.726(6) . ?
Si1 C28 1.745(6) . ?
Si1 C29 1.970(6) . ?
Si2 C29 1.900(6) . ?
Si2 C30 1.894(9) . ?
Si2 C31 1.870(8) . ?
Si2 C32 1.870(8) . ?
Si3 C29 1.884(6) . ?
Si3 C33 1.881(7) . ?
Si3 C34 1.868(8) . ?
Si3 C35 1.888(7) . ?
Si4 C29 1.896(6) . ?
Si4 C36 1.889(7) . ?
Si4 C37 1.884(7) . ?
Si4 C38 1.882(7) . ?
N1 C2 1.328(8) . ?
N1 C16 1.435(8) . ?
N2 C4 1.328(8) . ?
N2 C6 1.481(8) . ?
N3 C7 1.483(9) . ?
N3 C8 1.467(10) . ?
N3 C12 1.476(9) . ?
N4 C9 1.472(9) . ?
N4 C10 1.468(9) . ?
N4 C11 1.461(9) . ?
N5 C28 1.257(7) . ?
N5 C39 1.470(8) . ?
C1 H1A 0.9800 . ?
C1 H1B 0.9800 . ?
C1 H1C 0.9800 . ?
C1 C2 1.541(9) . ?
C2 C3 1.391(9) . ?
C3 H3 0.9500 . ?
C3 C4 1.419(9) . ?
C4 C5 1.558(10) . ?
C5 C13 1.548(10) . ?
C5 C14 1.557(10) . ?
C5 C15 1.528(11) . ?
C6 H6A 0.9900 . ?
C6 H6B 0.9900 . ?
C6 C7 1.510(11) . ?
C7 H7A 0.9900 . ?
C7 H7B 0.9900 . ?
C8 H8A 0.9900 . ?
C8 H8B 0.9900 . ?
C8 C9 1.477(12) . ?
C9 H9A 0.9900 . ?
C9 H9B 0.9900 . ?
C10 H10A 0.9800 . ?
C10 H10B 0.9800 . ?
C10 H10C 0.9800 . ?
C11 H11A 0.9800 . ?
C11 H11B 0.9800 . ?
C11 H11C 0.9800 . ?
C12 H12A 0.9800 . ?
C12 H12B 0.9800 . ?
C12 H12C 0.9800 . ?
C13 H13A 0.9800 . ?
C13 H13B 0.9800 . ?
C13 H13C 0.9800 . ?
C14 H14A 0.9800 . ?
C14 H14B 0.9800 . ?
C14 H14C 0.9800 . ?
C15 H15A 0.9800 . ?
C15 H15B 0.9800 . ?
C15 H15C 0.9800 . ?
C16 C17 1.419(8) . ?
C16 C21 1.409(9) . ?
C17 C18 1.376(10) . ?
C17 C25 1.523(9) . ?
C18 H18 0.9500 . ?
C18 C19 1.377(10) . ?
C19 H19 0.9500 . ?
C19 C20 1.372(10) . ?
C20 H20 0.9500 . ?
C20 C21 1.400(9) . ?
C21 C22 1.506(9) . ?
C22 H22 1.0000 . ?
C22 C23 1.536(9) . ?
C22 C24 1.541(9) . ?
C23 H23A 0.9800 . ?
C23 H23B 0.9800 . ?
C23 H23C 0.9800 . ?
C24 H24A 0.9800 . ?
C24 H24B 0.9800 . ?
C24 H24C 0.9800 . ?
C25 H25 1.0000 . ?
C25 C26 1.528(11) . ?
C25 C27 1.531(11) . ?
C26 H26A 0.9800 . ?
C26 H26B 0.9800 . ?
C26 H26C 0.9800 . ?
C27 H27A 0.9800 . ?
C27 H27B 0.9800 . ?
C27 H27C 0.9800 . ?
C30 H30A 0.9800 . ?
C30 H30B 0.9800 . ?
C30 H30C 0.9800 . ?
C31 H31A 0.9800 . ?
C31 H31B 0.9800 . ?
C31 H31C 0.9800 . ?
C32 H32A 0.9800 . ?
C32 H32B 0.9800 . ?
C32 H32C 0.9800 . ?
C33 H33A 0.9800 . ?
C33 H33B 0.9800 . ?
C33 H33C 0.9800 . ?
C34 H34A 0.9800 . ?
C34 H34B 0.9800 . ?
C34 H34C 0.9800 . ?
C35 H35A 0.9800 . ?
C35 H35B 0.9800 . ?
C35 H35C 0.9800 . ?
C36 H36A 0.9800 . ?
C36 H36B 0.9800 . ?
C36 H36C 0.9800 . ?
C37 H37A 0.9800 . ?
C37 H37B 0.9800 . ?
C37 H37C 0.9800 . ?
C38 H38A 0.9800 . ?
C38 H38B 0.9800 . ?
C38 H38C 0.9800 . ?
C39 C40 1.393(9) . ?
C39 C44 1.396(9) . ?
C40 C41 1.404(9) . ?
C40 C46 1.508(9) . ?
C41 H41 0.9500 . ?
C41 C42 1.360(11) . ?
C42 H42 0.9500 . ?
C42 C43 1.371(11) . ?
C43 H43 0.9500 . ?
C43 C44 1.386(10) . ?
C44 C45 1.503(10) . ?
C45 H45A 0.9800 . ?
C45 H45B 0.9800 . ?
C45 H45C 0.9800 . ?
C46 H46A 0.9800 . ?
C46 H46B 0.9800 . ?
C46 H46C 0.9800 . ?

loop_
_geom_torsion_atom_site_label_1
_geom_torsion_atom_site_label_2
_geom_torsion_atom_site_label_3
_geom_torsion_atom_site_label_4
_geom_torsion
_geom_torsion_site_symmetry_1
_geom_torsion_site_symmetry_2
_geom_torsion_site_symmetry_3
_geom_torsion_site_symmetry_4
_geom_torsion_publ_flag
Yb1 Si1 C28 N5 -51.9(18) . . . . ?
Yb1 N1 C2 C1 156.5(5) . . . . ?
Yb1 N1 C2 C3 -24.2(8) . . . . ?
Yb1 N1 C16 C17 92.6(6) . . . . ?
Yb1 N1 C16 C21 -82.3(7) . . . . ?
Yb1 N2 C4 C3 30.2(7) . . . . ?
Yb1 N2 C4 C5 -156.4(5) . . . . ?
Yb1 N2 C6 C7 -34.9(7) . . . . ?
Yb1 N3 C7 C6 -48.9(6) . . . . ?
Yb1 N3 C8 C9 43.8(8) . . . . ?
Yb1 N4 C9 C8 45.7(8) . . . . ?
Yb1 N5 C28 Si1 56.4(19) . . . . ?
Yb1 N5 C39 C40 73.7(9) . . . . ?
Yb1 N5 C39 C44 -102.1(8) . . . . ?
Yb1 C2 C3 C4 -46.6(7) . . . . ?
N1 C2 C3 C4 -29.9(11) . . . . ?
N1 C16 C17 C18 -175.8(6) . . . . ?
N1 C16 C17 C25 6.7(9) . . . . ?
N1 C16 C21 C20 175.3(6) . . . . ?
N1 C16 C21 C22 -3.8(9) . . . . ?
N2 C4 C5 C13 35.1(9) . . . . ?
N2 C4 C5 C14 -85.8(8) . . . . ?
N2 C4 C5 C15 156.2(7) . . . . ?
N2 C6 C7 N3 57.0(8) . . . . ?
N3 C8 C9 N4 -63.2(10) . . . . ?
N5 C39 C40 C41 -175.0(6) . . . . ?
N5 C39 C40 C46 6.1(9) . . . . ?
N5 C39 C44 C43 174.9(6) . . . . ?
N5 C39 C44 C45 -2.7(10) . . . . ?
C1 C2 C3 C4 149.5(7) . . . . ?
C2 N1 C16 C17 -94.2(7) . . . . ?
C2 N1 C16 C21 90.9(7) . . . . ?
C2 C3 C4 N2 26.3(10) . . . . ?
C2 C3 C4 C5 -147.7(7) . . . . ?
C3 C4 C5 C13 -151.4(6) . . . . ?
C3 C4 C5 C14 87.7(7) . . . . ?
C3 C4 C5 C15 -30.3(8) . . . . ?
C4 N2 C6 C7 153.6(6) . . . . ?
C6 N2 C4 C3 -158.1(6) . . . . ?
C6 N2 C4 C5 15.2(10) . . . . ?
C7 N3 C8 C9 159.9(7) . . . . ?
C8 N3 C7 C6 -168.0(6) . . . . ?
C10 N4 C9 C8 -79.7(9) . . . . ?
C11 N4 C9 C8 163.2(7) . . . . ?
C12 N3 C7 C6 70.8(7) . . . . ?
C12 N3 C8 C9 -79.1(9) . . . . ?
C16 N1 C2 Yb1 -174.2(7) . . . . ?
C16 N1 C2 C1 -17.6(8) . . . . ?
C16 N1 C2 C3 161.7(6) . . . . ?
C16 C17 C18 C19 1.3(11) . . . . ?
C16 C17 C25 C26 89.0(8) . . . . ?
C16 C17 C25 C27 -144.7(7) . . . . ?
C16 C21 C22 C23 121.9(7) . . . . ?
C16 C21 C22 C24 -115.8(7) . . . . ?
C17 C16 C21 C20 0.6(9) . . . . ?
C17 C16 C21 C22 -178.6(6) . . . . ?
C17 C18 C19 C20 -1.4(12) . . . . ?
C18 C17 C25 C26 -88.5(9) . . . . ?
C18 C17 C25 C27 37.7(9) . . . . ?
C18 C19 C20 C21 1.2(12) . . . . ?
C19 C20 C21 C16 -0.7(11) . . . . ?
C19 C20 C21 C22 178.4(7) . . . . ?
C20 C21 C22 C23 -57.2(8) . . . . ?
C20 C21 C22 C24 65.1(8) . . . . ?
C21 C16 C17 C18 -0.8(10) . . . . ?
C21 C16 C17 C25 -178.4(6) . . . . ?
C25 C17 C18 C19 178.8(7) . . . . ?
C28 N5 C39 C40 -125.1(6) . . . . ?
C28 N5 C39 C44 59.0(8) . . . . ?
C29 Si1 C28 Yb1 -120.1(3) . . . . ?
C29 Si1 C28 N5 -172.0(19) . . . . ?
C33 Si3 C29 Si1 32.5(4) . . . . ?
C33 Si3 C29 Si2 -78.1(4) . . . . ?
C33 Si3 C29 Si4 157.2(4) . . . . ?
C34 Si3 C29 Si1 153.1(3) . . . . ?
C34 Si3 C29 Si2 42.5(5) . . . . ?
C34 Si3 C29 Si4 -82.1(4) . . . . ?
C35 Si3 C29 Si1 -86.0(4) . . . . ?
C35 Si3 C29 Si2 163.4(4) . . . . ?
C35 Si3 C29 Si4 38.7(5) . . . . ?
C36 Si4 C29 Si1 168.9(3) . . . . ?
C36 Si4 C29 Si2 -78.1(4) . . . . ?
C36 Si4 C29 Si3 47.1(4) . . . . ?
C37 Si4 C29 Si1 49.2(4) . . . . ?
C37 Si4 C29 Si2 162.2(3) . . . . ?
C37 Si4 C29 Si3 -72.7(4) . . . . ?
C38 Si4 C29 Si1 -72.5(4) . . . . ?
C38 Si4 C29 Si2 40.5(4) . . . . ?
C38 Si4 C29 Si3 165.6(3) . . . . ?
C39 N5 C28 Yb1 -170.7(6) . . . . ?
C39 N5 C28 Si1 -114.4(18) . . . . ?
C39 C40 C41 C42 -0.6(10) . . . . ?
C40 C39 C44 C43 -0.6(9) . . . . ?
C40 C39 C44 C45 -178.3(6) . . . . ?
C40 C41 C42 C43 -0.1(12) . . . . ?
C41 C42 C43 C44 0.4(12) . . . . ?
C42 C43 C44 C39 0.0(10) . . . . ?
C42 C43 C44 C45 177.8(7) . . . . ?
C44 C39 C40 C41 0.9(9) . . . . ?
C44 C39 C40 C46 -178.0(6) . . . . ?
C46 C40 C41 C42 178.4(7) . . . . ?
